data_4321705
loop_
_publ_author_name
'Svilen Bobev'
'Slavi C. Sevov'

_publ_contact_author
;
Slavi C. Sevov
Department of Chemistry and Biochemistry
251 Nieuwland Science Hall
University of Notre Dame
Notre Dame, IN 46556-5670
USA
;
_publ_contact_author_email ssevov@nd.edu
_publ_contact_author_fax 'Intl. Code + (219)631-6652'
_publ_contact_author_phone 'Intl. Code + (219)631-5891'
_publ_section_title
;
 Synthesis and Characterization of A3Na10Sn23 (A = Cs, Rb, K) with a New
 Clathrate-Like Structure and of the Chiral Clathrate Rb5Na3Sn25
;
_journal_name_full 'Inorganic Chemistry'
_journal_page_first 5930
_journal_page_last 5937
_journal_paper_doi 10.1021/ic0007714
_journal_volume 39
_journal_year 2000
_chemical_formula_moiety Rb19.07Na58.93Sn138
_chemical_formula_sum 'Na58.93 Rb19.07 Sn138'
_chemical_formula_weight 19363.93
_chemical_melting_point ?
_chemical_name_common Rb19.07Na58.93Sn138
_chemical_name_systematic
; 
 ? 
;
_space_group_IT_number 166
_symmetry_cell_setting trigonal
_symmetry_space_group_name_Hall '-R 3 2"'
_symmetry_space_group_name_H-M 'R -3 m :H'
_atom_sites_solution_hydrogens geom
_atom_sites_solution_primary direct
_atom_sites_solution_secondary difmap
_audit_creation_method SHELXL-97
_cell_angle_alpha 90.00
_cell_angle_beta 90.00
_cell_angle_gamma 120.00
_cell_formula_units_Z 1
_cell_length_a 12.4653(11)
_cell_length_b 12.4653(11)
_cell_length_c 51.085(3)
_cell_measurement_reflns_used 25
_cell_measurement_temperature 293(2)
_cell_measurement_theta_max 23.11
_cell_measurement_theta_min 9.98
_cell_volume 6874.3(9)
_computing_cell_refinement CAD4_(Enraf-Nonius,_1977)
_computing_data_collection CAD4_(Enraf-Nonius,_1977)
_computing_data_reduction SDS_Package_(Enraf-Nonius,_1985)
_computing_molecular_graphics 'SHELXTL (Siemens, 1994)'
_computing_publication_material 'SHELXTL (Siemens, 1994)'
_computing_structure_refinement 'SHELXL-97 (Sheldrick, 1997)'
_computing_structure_solution 'SHELXS-97 (Sheldrick, 1990)'
_diffrn_ambient_temperature 293(2)
_diffrn_measured_fraction_theta_full 0.999
_diffrn_measured_fraction_theta_max 0.999
_diffrn_measurement_device_type Enraf_Nonius_CAD4
_diffrn_measurement_method omega-2theta
_diffrn_radiation_monochromator graphite
_diffrn_radiation_source 'fine-focus sealed tube'
_diffrn_radiation_type MoK\a
_diffrn_radiation_wavelength 0.71073
_diffrn_reflns_av_R_equivalents 0.0686
_diffrn_reflns_av_sigmaI/netI 0.0694
_diffrn_reflns_limit_h_max 12
_diffrn_reflns_limit_h_min 0
_diffrn_reflns_limit_k_max 12
_diffrn_reflns_limit_k_min 0
_diffrn_reflns_limit_l_max 60
_diffrn_reflns_limit_l_min -60
_diffrn_reflns_number 3105
_diffrn_reflns_theta_full 24.98
_diffrn_reflns_theta_max 24.98
_diffrn_reflns_theta_min 2.05
_diffrn_standards_interval_count 200
_diffrn_standards_interval_time 120
_diffrn_standards_number 3
_exptl_absorpt_coefficient_mu 15.722
_exptl_absorpt_correction_T_max 1.000
_exptl_absorpt_correction_T_min 0.393
_exptl_absorpt_correction_type psi-scan
_exptl_absorpt_process_details 'average of five psi-scan reflections'
_exptl_crystal_colour 'gray, metallic luster'
_exptl_crystal_density_diffrn 4.677
_exptl_crystal_density_meas ?
_exptl_crystal_density_method 'not measured'
_exptl_crystal_description bar
_exptl_crystal_F_000 8254
_exptl_crystal_size_max 0.14
_exptl_crystal_size_mid 0.10
_exptl_crystal_size_min 0.08
_refine_diff_density_max 2.076
_refine_diff_density_min -2.653
_refine_diff_density_rms 0.291
_refine_ls_extinction_coef 0.000019(4)
_refine_ls_extinction_expression Fc^*^=kFc[1+0.001xFc^2^\l^3^/sin(2\q)]^-1/4^
_refine_ls_extinction_method SHELXL
_refine_ls_goodness_of_fit_ref 1.093
_refine_ls_hydrogen_treatment mixed
_refine_ls_matrix_type full
_refine_ls_number_parameters 92
_refine_ls_number_reflns 1556
_refine_ls_number_restraints 1
_refine_ls_restrained_S_all 1.094
_refine_ls_R_factor_all 0.0478
_refine_ls_R_factor_gt 0.0361
_refine_ls_shift/su_max 0.000
_refine_ls_shift/su_mean 0.000
_refine_ls_structure_factor_coef Fsqd
_refine_ls_weighting_details 'calc w=1/[\s^2^(Fo^2^)+(0.0206P)^2^+244.0692P] where P=(Fo^2^+2Fc^2^)/3'
_refine_ls_weighting_scheme calc
_refine_ls_wR_factor_gt 0.0795
_refine_ls_wR_factor_ref 0.0873
_reflns_number_gt 1322
_reflns_number_total 1556
_reflns_threshold_expression >2sigma(I)
_cod_data_source_file ic0007714_2.cif
_cod_data_source_block Rb19.07Na58.93Sn138
_cod_depositor_comments
;
The following automatic conversions were performed:

'_chemical_melting_point' value 'not measured' was changed to '?' -
the value is undefined or not given.

Automatic conversion script
Id: cif_fix_values 1673 2011-04-08 12:14:43Z adriana 

The following automatic conversions were performed:

'_exptl_crystal_density_meas' value 'not measured' was changed to '?'
- the value is perceived as not measured.

Automatic conversion script
Id: cif_fix_values 3008 2015-01-20 13:52:24Z robertas 
;
_cod_original_cell_volume 6874.4(9)
_cod_original_sg_symbol_H-M 'R -3 m'
_cod_database_code 4321705

loop_
_symmetry_equiv_pos_as_xyz
'x, y, z'
'-y, x-y, z'
'-x+y, -x, z'
'y, x, -z'
'x-y, -y, -z'
'-x, -x+y, -z'
'x+2/3, y+1/3, z+1/3'
'-y+2/3, x-y+1/3, z+1/3'
'-x+y+2/3, -x+1/3, z+1/3'
'y+2/3, x+1/3, -z+1/3'
'x-y+2/3, -y+1/3, -z+1/3'
'-x+2/3, -x+y+1/3, -z+1/3'
'x+1/3, y+2/3, z+2/3'
'-y+1/3, x-y+2/3, z+2/3'
'-x+y+1/3, -x+2/3, z+2/3'
'y+1/3, x+2/3, -z+2/3'
'x-y+1/3, -y+2/3, -z+2/3'
'-x+1/3, -x+y+2/3, -z+2/3'
'-x, -y, -z'
'y, -x+y, -z'
'x-y, x, -z'
'-y, -x, z'
'-x+y, y, z'
'x, x-y, z'
'-x+2/3, -y+1/3, -z+1/3'
'y+2/3, -x+y+1/3, -z+1/3'
'x-y+2/3, x+1/3, -z+1/3'
'-y+2/3, -x+1/3, z+1/3'
'-x+y+2/3, y+1/3, z+1/3'
'x+2/3, x-y+1/3, z+1/3'
'-x+1/3, -y+2/3, -z+2/3'
'y+1/3, -x+y+2/3, -z+2/3'
'x-y+1/3, x+2/3, -z+2/3'
'-y+1/3, -x+2/3, z+2/3'
'-x+y+1/3, y+2/3, z+2/3'
'x+1/3, x-y+2/3, z+2/3'

loop_
_atom_site_label
_atom_site_type_symbol
_atom_site_fract_x
_atom_site_fract_y
_atom_site_fract_z
_atom_site_U_iso_or_equiv
_atom_site_adp_type
_atom_site_occupancy
_atom_site_symmetry_multiplicity
_atom_site_calc_flag
_atom_site_refinement_flags
_atom_site_disorder_assembly
_atom_site_disorder_group
Sn1 Sn 0.0000 0.0000 0.13804(4) 0.0162(4) Uani 1 6 d S . .
Sn2 Sn 0.0000 0.0000 0.19402(4) 0.0166(4) Uani 1 6 d S . .
Sn3 Sn 0.20035(4) -0.20035(4) 0.166390(19) 0.0143(3) Uani 1 2 d S . .
Sn4 Sn 0.12463(4) -0.12463(4) 0.119880(19) 0.0152(3) Uani 1 2 d S . .
Sn5 Sn 0.33373(6) 0.28401(6) 0.089394(14) 0.0173(2) Uani 1 1 d . . .
Sn6 Sn 0.12450(4) -0.12450(4) 0.21269(2) 0.0158(3) Uani 1 2 d S . .
Sn7 Sn 0.0000 0.0000 0.37598(5) 0.0440(6) Uani 1 6 d S . .
Sn8 Sn 0.41185(10) -0.1763(2) -0.00398(4) 0.0837(8) Uani 0.884(3) 2 d SP . .
Sn9 Sn 0.4878(19) -0.2561(10) -0.0033(3) 0.0837(8) Uani 0.116(3) 2 d SP . .
Sn10 Sn 0.07734(13) -0.07734(13) 0.00002(8) 0.0696(11) Uani 0.50 2 d SP . .
Sn11 Sn 0.0000 0.0000 0.04421(10) 0.0467(12) Uani 0.50 6 d SP . .
Rb1 Rb 0.5000 0.0000 0.5000 0.0253(5) Uani 1 4 d S . .
Rb2 Rb 0.0000 0.0000 0.44651(8) 0.0807(14) Uani 1 6 d S . .
Na1 Na 0.4871(4) 0.5129(4) 0.05067(17) 0.062(2) Uani 1 2 d S . .
Na2 Na 0.1673(5) -0.1673(5) 0.0448(2) 0.084(3) Uani 1 2 d S . .
Rb3 Rb 0.0000 0.0000 0.0684(2) 0.042(4) Uani 0.249(18) 6 d SP . .
Na3 Na 0.0000 0.0000 0.0684(2) 0.042(4) Uani 0.251(18) 6 d SP . .
Rb4 Rb 0.0000 0.0000 0.26466(12) 0.053(3) Uani 0.432(18) 6 d SP . .
Na4 Na 0.0000 0.0000 0.26466(12) 0.053(3) Uani 0.568(18) 6 d SP . .
Na5 Na 0.1553(9) -0.1553(9) -0.0311(7) 0.075(5) Uani 0.50 2 d SPD . .
Na51 Na 0.1854(9) -0.1854(9) -0.0335(7) 0.075(5) Uani 0.50 2 d SPD . .

loop_
_atom_site_aniso_label
_atom_site_aniso_U_11
_atom_site_aniso_U_22
_atom_site_aniso_U_33
_atom_site_aniso_U_23
_atom_site_aniso_U_13
_atom_site_aniso_U_12
Sn1 0.0114(5) 0.0114(5) 0.0258(10) 0.000 0.000 0.0057(2)
Sn2 0.0108(5) 0.0108(5) 0.0281(10) 0.000 0.000 0.0054(2)
Sn3 0.0101(3) 0.0101(3) 0.0220(6) -0.00007(19) 0.00007(19) 0.0046(3)
Sn4 0.0115(3) 0.0115(3) 0.0218(6) -0.00001(19) 0.00001(19) 0.0052(4)
Sn5 0.0152(4) 0.0162(4) 0.0201(4) 0.0008(3) 0.0006(3) 0.0076(3)
Sn6 0.0120(4) 0.0120(4) 0.0227(5) -0.00033(19) 0.00033(19) 0.0056(4)
Sn7 0.0525(9) 0.0525(9) 0.0270(13) 0.000 0.000 0.0263(5)
Sn8 0.1244(16) 0.0669(14) 0.0407(11) 0.0124(10) 0.0062(5) 0.0334(7)
Sn9 0.1244(16) 0.0669(14) 0.0407(11) 0.0124(10) 0.0062(5) 0.0334(7)
Sn10 0.0552(15) 0.0552(15) 0.116(3) 0.0009(9) -0.0009(9) 0.0407(17)
Sn11 0.0490(18) 0.0490(18) 0.042(3) 0.000 0.000 0.0245(9)
Rb1 0.0229(8) 0.0160(10) 0.0346(12) -0.0001(9) -0.0001(5) 0.0080(5)
Rb2 0.106(2) 0.106(2) 0.031(2) 0.000 0.000 0.0528(11)
Na1 0.056(4) 0.056(4) 0.058(5) 0.009(3) -0.009(3) 0.015(4)
Na2 0.070(4) 0.070(4) 0.084(7) -0.001(3) 0.001(3) 0.013(6)
Rb3 0.052(5) 0.052(5) 0.023(6) 0.000 0.000 0.026(3)
Na3 0.052(5) 0.052(5) 0.023(6) 0.000 0.000 0.026(3)
Rb4 0.066(3) 0.066(3) 0.026(3) 0.000 0.000 0.0331(16)
Na4 0.066(3) 0.066(3) 0.026(3) 0.000 0.000 0.0331(16)
Na5 0.095(7) 0.095(7) 0.057(8) 0.002(8) -0.002(8) 0.065(9)
Na51 0.095(7) 0.095(7) 0.057(8) 0.002(8) -0.002(8) 0.065(9)

loop_
_atom_type_symbol
_atom_type_description
_atom_type_scat_dispersion_real
_atom_type_scat_dispersion_imag
_atom_type_scat_source
Na Na 0.0362 0.0249 'International Tables Vol C Tables 4.2.6.8 and 6.1.1.4'
Sn Sn -0.6537 1.4246 'International Tables Vol C Tables 4.2.6.8 and 6.1.1.4'
Rb Rb -0.9393 2.9676 'International Tables Vol C Tables 4.2.6.8 and 6.1.1.4'

loop_
_geom_angle_atom_site_label_1
_geom_angle_atom_site_label_2
_geom_angle_atom_site_label_3
_geom_angle
_geom_angle_site_symmetry_1
_geom_angle_site_symmetry_3
_geom_angle_publ_flag
Sn4 Sn1 Sn4 109.92(4) 3 2 ?
Sn4 Sn1 Sn4 109.92(4) 3 . ?
Sn4 Sn1 Sn4 109.92(4) 2 . ?
Sn4 Sn1 Sn2 109.02(4) 3 . ?
Sn4 Sn1 Sn2 109.02(4) 2 . ?
Sn4 Sn1 Sn2 109.02(4) . . ?
Sn4 Sn1 Rb3 70.98(4) 3 . ?
Sn4 Sn1 Rb3 70.98(4) 2 . ?
Sn4 Sn1 Rb3 70.98(4) . . ?
Sn2 Sn1 Rb3 180.0 . . ?
Sn4 Sn1 Rb1 71.627(12) 3 15_554 ?
Sn4 Sn1 Rb1 71.626(12) 2 15_554 ?
Sn4 Sn1 Rb1 176.90(6) . 15_554 ?
Sn2 Sn1 Rb1 67.88(3) . 15_554 ?
Rb3 Sn1 Rb1 112.12(3) . 15_554 ?
Sn4 Sn1 Rb1 71.628(12) 3 13_444 ?
Sn4 Sn1 Rb1 176.90(6) 2 13_444 ?
Sn4 Sn1 Rb1 71.627(12) . 13_444 ?
Sn2 Sn1 Rb1 67.88(3) . 13_444 ?
Rb3 Sn1 Rb1 112.12(3) . 13_444 ?
Rb1 Sn1 Rb1 106.70(3) 15_554 13_444 ?
Sn4 Sn1 Rb1 176.90(6) 3 14_544 ?
Sn4 Sn1 Rb1 71.627(12) 2 14_544 ?
Sn4 Sn1 Rb1 71.627(12) . 14_544 ?
Sn2 Sn1 Rb1 67.88(3) . 14_544 ?
Rb3 Sn1 Rb1 112.12(3) . 14_544 ?
Rb1 Sn1 Rb1 106.70(3) 15_554 14_544 ?
Rb1 Sn1 Rb1 106.70(3) 13_444 14_544 ?
Sn6 Sn2 Sn6 109.41(4) . 3 ?
Sn6 Sn2 Sn6 109.41(4) . 2 ?
Sn6 Sn2 Sn6 109.41(4) 3 2 ?
Sn6 Sn2 Sn1 109.53(4) . . ?
Sn6 Sn2 Sn1 109.54(4) 3 . ?
Sn6 Sn2 Sn1 109.54(4) 2 . ?
Sn6 Sn2 Rb4 70.47(4) . . ?
Sn6 Sn2 Rb4 70.46(4) 3 . ?
Sn6 Sn2 Rb4 70.46(4) 2 . ?
Sn1 Sn2 Rb4 180.0 . . ?
Sn6 Sn2 Rb1 178.31(6) . 15_554 ?
Sn6 Sn2 Rb1 71.446(12) 3 15_554 ?
Sn6 Sn2 Rb1 71.446(12) 2 15_554 ?
Sn1 Sn2 Rb1 68.78(3) . 15_554 ?
Rb4 Sn2 Rb1 111.22(3) . 15_554 ?
Sn6 Sn2 Rb1 71.443(12) . 13_444 ?
Sn6 Sn2 Rb1 71.447(12) 3 13_444 ?
Sn6 Sn2 Rb1 178.31(6) 2 13_444 ?
Sn1 Sn2 Rb1 68.78(3) . 13_444 ?
Rb4 Sn2 Rb1 111.22(3) . 13_444 ?
Rb1 Sn2 Rb1 107.66(3) 15_554 13_444 ?
Sn6 Sn2 Rb1 71.443(12) . 14_544 ?
Sn6 Sn2 Rb1 178.31(6) 3 14_544 ?
Sn6 Sn2 Rb1 71.447(12) 2 14_544 ?
Sn1 Sn2 Rb1 68.78(3) . 14_544 ?
Rb4 Sn2 Rb1 111.22(3) . 14_544 ?
Rb1 Sn2 Rb1 107.66(3) 15_554 14_544 ?
Rb1 Sn2 Rb1 107.66(3) 13_444 14_544 ?
Sn3 Sn3 Sn3 119.992(2) 27_445 26 ?
Sn3 Sn3 Sn6 106.05(4) 27_445 . ?
Sn3 Sn3 Sn6 106.05(4) 26 . ?
Sn3 Sn3 Sn4 106.95(4) 27_445 . ?
Sn3 Sn3 Sn4 106.95(4) 26 . ?
Sn6 Sn3 Sn4 110.77(4) . . ?
Sn3 Sn3 Rb2 69.13(3) 27_445 13_544 ?
Sn3 Sn3 Rb2 69.13(3) 26 13_544 ?
Sn6 Sn3 Rb2 168.14(6) . 13_544 ?
Sn4 Sn3 Rb2 81.10(5) . 13_544 ?
Sn3 Sn3 Rb2 68.40(3) 27_445 31_545 ?
Sn3 Sn3 Rb2 68.40(3) 26 31_545 ?
Sn6 Sn3 Rb2 80.97(5) . 31_545 ?
Sn4 Sn3 Rb2 168.26(6) . 31_545 ?
Rb2 Sn3 Rb2 87.16(9) 13_544 31_545 ?
Sn3 Sn3 Rb1 69.031(10) 27_445 13_444 ?
Sn3 Sn3 Rb1 170.934(11) 26 13_444 ?
Sn6 Sn3 Rb1 68.813(17) . 13_444 ?
Sn4 Sn3 Rb1 69.262(17) . 13_444 ?
Rb2 Sn3 Rb1 117.37(3) 13_544 13_444 ?
Rb2 Sn3 Rb1 116.91(3) 31_545 13_444 ?
Sn3 Sn3 Rb1 170.935(11) 27_445 14_544 ?
Sn3 Sn3 Rb1 69.030(10) 26 14_544 ?
Sn6 Sn3 Rb1 68.813(17) . 14_544 ?
Sn4 Sn3 Rb1 69.262(17) . 14_544 ?
Rb2 Sn3 Rb1 117.37(3) 13_544 14_544 ?
Rb2 Sn3 Rb1 116.91(3) 31_545 14_544 ?
Rb1 Sn3 Rb1 101.934(19) 13_444 14_544 ?
Sn1 Sn4 Sn5 107.44(3) . 3 ?
Sn1 Sn4 Sn5 107.44(3) . 24 ?
Sn5 Sn4 Sn5 112.34(4) 3 24 ?
Sn1 Sn4 Sn3 105.51(5) . . ?
Sn5 Sn4 Sn3 111.84(3) 3 . ?
Sn5 Sn4 Sn3 111.84(3) 24 . ?
Sn1 Sn4 Rb3 63.38(12) . . ?
Sn5 Sn4 Rb3 73.43(6) 3 . ?
Sn5 Sn4 Rb3 73.43(6) 24 . ?
Sn3 Sn4 Rb3 168.89(12) . . ?
Sn1 Sn4 Rb1 66.25(2) . 13_444 ?
Sn5 Sn4 Rb1 72.982(16) 3 13_444 ?
Sn5 Sn4 Rb1 173.16(3) 24 13_444 ?
Sn3 Sn4 Rb1 68.689(19) . 13_444 ?
Rb3 Sn4 Rb1 104.87(7) . 13_444 ?
Sn1 Sn4 Rb1 66.25(2) . 14_544 ?
Sn5 Sn4 Rb1 173.16(3) 3 14_544 ?
Sn5 Sn4 Rb1 72.981(15) 24 14_544 ?
Sn3 Sn4 Rb1 68.690(19) . 14_544 ?
Rb3 Sn4 Rb1 104.87(7) . 14_544 ?
Rb1 Sn4 Rb1 101.39(2) 13_444 14_544 ?
Sn4 Sn5 Sn6 102.76(3) 2 25 ?
Sn4 Sn5 Sn5 107.60(2) 2 24 ?
Sn6 Sn5 Sn5 107.45(2) 25 24 ?
Sn4 Sn5 Na51 135.4(3) 2 21 ?
Sn6 Sn5 Na51 121.8(3) 25 21 ?
Sn5 Sn5 Na51 63.2(3) 24 21 ?
Sn4 Sn5 Na1 124.11(17) 2 . ?
Sn6 Sn5 Na1 76.18(11) 25 . ?
Sn5 Sn5 Na1 126.35(17) 24 . ?
Na51 Sn5 Na1 70.0(3) 21 . ?
Sn4 Sn5 Na5 123.9(3) 2 21 ?
Sn6 Sn5 Na5 133.2(3) 25 21 ?
Sn5 Sn5 Na5 64.0(3) 24 21 ?
Na51 Sn5 Na5 11.5(3) 21 21 ?
Na1 Sn5 Na5 75.3(4) . 21 ?
Sn4 Sn5 Na2 78.24(13) 2 2 ?
Sn6 Sn5 Na2 130.1(2) 25 2 ?
Sn5 Sn5 Na2 119.9(2) 24 2 ?
Na51 Sn5 Na2 72.0(3) 21 2 ?
Na1 Sn5 Na2 64.0(2) . 2 ?
Na5 Sn5 Na2 64.5(3) 21 2 ?
Sn4 Sn5 Rb4 162.46(9) 2 25 ?
Sn6 Sn5 Rb4 63.82(7) 25 25 ?
Sn5 Sn5 Rb4 68.709(13) 24 25 ?
Na51 Sn5 Rb4 59.5(3) 21 25 ?
Na1 Sn5 Rb4 65.84(17) . 25 ?
Na5 Sn5 Rb4 70.9(3) 21 25 ?
Na2 Sn5 Rb4 118.81(15) 2 25 ?
Sn4 Sn5 Rb3 63.43(11) 2 . ?
Sn6 Sn5 Rb3 161.91(14) 25 . ?
Sn5 Sn5 Rb3 68.772(18) 24 . ?
Na51 Sn5 Rb3 73.2(3) 21 . ?
Na1 Sn5 Rb3 120.79(17) . . ?
Na5 Sn5 Rb3 62.3(4) 21 . ?
Na2 Sn5 Rb3 61.3(2) 2 . ?
Rb4 Sn5 Rb3 126.65(9) 25 . ?
Sn4 Sn5 Rb1 66.20(2) 2 14_544 ?
Sn6 Sn5 Rb1 65.61(2) 25 14_544 ?
Sn5 Sn5 Rb1 69.696(9) 24 14_544 ?
Na51 Sn5 Rb1 132.2(3) 21 14_544 ?
Na1 Sn5 Rb1 141.77(11) . 14_544 ?
Na5 Sn5 Rb1 133.4(3) 21 14_544 ?
Na2 Sn5 Rb1 144.16(13) 2 14_544 ?
Rb4 Sn5 Rb1 96.99(8) 25 14_544 ?
Rb3 Sn5 Rb1 97.08(13) . 14_544 ?
Sn2 Sn6 Sn3 105.17(5) . . ?
Sn2 Sn6 Sn5 107.84(3) . 10_445 ?
Sn3 Sn6 Sn5 112.35(3) . 10_445 ?
Sn2 Sn6 Sn5 107.84(3) . 25 ?
Sn3 Sn6 Sn5 112.35(3) . 25 ?
Sn5 Sn6 Sn5 110.92(4) 10_445 25 ?
Sn2 Sn6 Rb4 64.18(8) . . ?
Sn3 Sn6 Rb4 169.35(7) . . ?
Sn5 Sn6 Rb4 72.78(4) 10_445 . ?
Sn5 Sn6 Rb4 72.78(4) 25 . ?
Sn2 Sn6 Rb1 66.08(2) . 13_444 ?
Sn3 Sn6 Rb1 69.121(19) . 13_444 ?
Sn5 Sn6 Rb1 73.243(16) 10_445 13_444 ?
Sn5 Sn6 Rb1 173.75(3) 25 13_444 ?
Rb4 Sn6 Rb1 104.76(4) . 13_444 ?
Sn2 Sn6 Rb1 66.08(2) . 14_544 ?
Sn3 Sn6 Rb1 69.121(19) . 14_544 ?
Sn5 Sn6 Rb1 173.75(3) 10_445 14_544 ?
Sn5 Sn6 Rb1 73.243(15) 25 14_544 ?
Rb4 Sn6 Rb1 104.76(4) . 14_544 ?
Rb1 Sn6 Rb1 102.23(2) 13_444 14_544 ?
Sn9 Sn7 Sn9 60.2(6) 9 7_455 ?
Sn9 Sn7 Sn9 60.2(6) 9 8_445 ?
Sn9 Sn7 Sn9 60.2(6) 7_455 8_445 ?
Sn9 Sn7 Sn8 33.67(16) 9 9 ?
Sn9 Sn7 Sn8 33.67(16) 7_455 9 ?
Sn9 Sn7 Sn8 70.8(4) 8_445 9 ?
Sn9 Sn7 Sn8 33.68(16) 9 8_445 ?
Sn9 Sn7 Sn8 70.8(4) 7_455 8_445 ?
Sn9 Sn7 Sn8 33.67(16) 8_445 8_445 ?
Sn8 Sn7 Sn8 60.29(8) 9 8_445 ?
Sn9 Sn7 Sn8 70.8(4) 9 7_455 ?
Sn9 Sn7 Sn8 33.67(16) 7_455 7_455 ?
Sn9 Sn7 Sn8 33.67(16) 8_445 7_455 ?
Sn8 Sn7 Sn8 60.29(8) 9 7_455 ?
Sn8 Sn7 Sn8 60.29(8) 8_445 7_455 ?
Sn9 Sn7 Na1 79.2(2) 9 7_445 ?
Sn9 Sn7 Na1 79.2(2) 7_455 7_445 ?
Sn9 Sn7 Na1 132.4(4) 8_445 7_445 ?
Sn8 Sn7 Na1 61.60(16) 9 7_445 ?
Sn8 Sn7 Na1 112.81(13) 8_445 7_445 ?
Sn8 Sn7 Na1 112.81(13) 7_455 7_445 ?
Sn9 Sn7 Na1 79.2(2) 9 9_455 ?
Sn9 Sn7 Na1 132.4(4) 7_455 9_455 ?
Sn9 Sn7 Na1 79.2(2) 8_445 9_455 ?
Sn8 Sn7 Na1 112.81(13) 9 9_455 ?
Sn8 Sn7 Na1 61.60(16) 8_445 9_455 ?
Sn8 Sn7 Na1 112.81(13) 7_455 9_455 ?
Na1 Sn7 Na1 118.52(7) 7_445 9_455 ?
Sn9 Sn7 Na1 132.4(4) 9 8 ?
Sn9 Sn7 Na1 79.2(2) 7_455 8 ?
Sn9 Sn7 Na1 79.2(2) 8_445 8 ?
Sn8 Sn7 Na1 112.81(13) 9 8 ?
Sn8 Sn7 Na1 112.81(13) 8_445 8 ?
Sn8 Sn7 Na1 61.60(16) 7_455 8 ?
Na1 Sn7 Na1 118.52(7) 7_445 8 ?
Na1 Sn7 Na1 118.51(6) 9_455 8 ?
Sn9 Sn7 Na2 56.4(4) 9 8_445 ?
Sn9 Sn7 Na2 108.3(2) 7_455 8_445 ?
Sn9 Sn7 Na2 108.3(2) 8_445 8_445 ?
Sn8 Sn7 Na2 74.67(14) 9 8_445 ?
Sn8 Sn7 Na2 74.67(14) 8_445 8_445 ?
Sn8 Sn7 Na2 127.23(18) 7_455 8_445 ?
Na1 Sn7 Na2 60.01(2) 7_445 8_445 ?
Na1 Sn7 Na2 60.01(2) 9_455 8_445 ?
Na1 Sn7 Na2 171.2(2) 8 8_445 ?
Sn9 Sn7 Na2 108.3(2) 9 9 ?
Sn9 Sn7 Na2 56.4(4) 7_455 9 ?
Sn9 Sn7 Na2 108.3(2) 8_445 9 ?
Sn8 Sn7 Na2 74.67(14) 9 9 ?
Sn8 Sn7 Na2 127.23(18) 8_445 9 ?
Sn8 Sn7 Na2 74.67(14) 7_455 9 ?
Na1 Sn7 Na2 60.01(2) 7_445 9 ?
Na1 Sn7 Na2 171.2(2) 9_455 9 ?
Na1 Sn7 Na2 60.01(2) 8 9 ?
Na2 Sn7 Na2 119.905(18) 8_445 9 ?
Sn9 Sn7 Na2 108.3(2) 9 7_455 ?
Sn9 Sn7 Na2 108.3(2) 7_455 7_455 ?
Sn9 Sn7 Na2 56.4(4) 8_445 7_455 ?
Sn8 Sn7 Na2 127.23(18) 9 7_455 ?
Sn8 Sn7 Na2 74.66(14) 8_445 7_455 ?
Sn8 Sn7 Na2 74.66(14) 7_455 7_455 ?
Na1 Sn7 Na2 171.2(2) 7_445 7_455 ?
Na1 Sn7 Na2 60.01(2) 9_455 7_455 ?
Na1 Sn7 Na2 60.01(2) 8 7_455 ?
Na2 Sn7 Na2 119.904(19) 8_445 7_455 ?
Na2 Sn7 Na2 119.903(19) 9 7_455 ?
Sn9 Sn8 Sn9 118.3(12) 2_545 . ?
Sn9 Sn8 Sn7 71.8(5) 2_545 13_544 ?
Sn9 Sn8 Sn7 71.8(5) . 13_544 ?
Sn9 Sn8 Sn8 89.2(6) 2_545 3_655 ?
Sn9 Sn8 Sn8 29.2(6) . 3_655 ?
Sn7 Sn8 Sn8 59.85(4) 13_544 3_655 ?
Sn9 Sn8 Sn8 29.2(6) 2_545 2_545 ?
Sn9 Sn8 Sn8 89.2(6) . 2_545 ?
Sn7 Sn8 Sn8 59.85(4) 13_544 2_545 ?
Sn8 Sn8 Sn8 60.0 3_655 2_545 ?
Sn9 Sn8 Na51 138.3(7) 2_545 3_655 ?
Sn9 Sn8 Na51 40.5(7) . 3_655 ?
Sn7 Sn8 Na51 111.8(4) 13_544 3_655 ?
Sn8 Sn8 Na51 62.2(2) 3_655 3_655 ?
Sn8 Sn8 Na51 114.3(2) 2_545 3_655 ?
Sn9 Sn8 Na51 40.5(7) 2_545 . ?
Sn9 Sn8 Na51 138.3(7) . . ?
Sn7 Sn8 Na51 111.8(4) 13_544 . ?
Sn8 Sn8 Na51 114.3(2) 3_655 . ?
Sn8 Sn8 Na51 62.2(2) 2_545 . ?
Na51 Sn8 Na51 122.8(11) 3_655 . ?
Sn9 Sn8 Na1 103.9(5) 2_545 2_655 ?
Sn9 Sn8 Na1 104.0(5) . 2_655 ?
Sn7 Sn8 Na1 65.63(18) 13_544 2_655 ?
Sn8 Sn8 Na1 115.81(15) 3_655 2_655 ?
Sn8 Sn8 Na1 115.81(15) 2_545 2_655 ?
Na51 Sn8 Na1 115.4(5) 3_655 2_655 ?
Na51 Sn8 Na1 115.4(5) . 2_655 ?
Sn9 Sn8 Na1 111.1(5) 2_545 20 ?
Sn9 Sn8 Na1 111.1(5) . 20 ?
Sn7 Sn8 Na1 172.98(17) 13_544 20 ?
Sn8 Sn8 Na1 125.78(12) 3_655 20 ?
Sn8 Sn8 Na1 125.78(12) 2_545 20 ?
Na51 Sn8 Na1 70.6(4) 3_655 20 ?
Na51 Sn8 Na1 70.6(4) . 20 ?
Na1 Sn8 Na1 107.36(19) 2_655 20 ?
Sn9 Sn8 Na5 146.2(6) 2_545 3_655 ?
Sn9 Sn8 Na5 41.3(6) . 3_655 ?
Sn7 Sn8 Na5 110.4(4) 13_544 3_655 ?
Sn8 Sn8 Na5 66.02(17) 3_655 3_655 ?
Sn8 Sn8 Na5 121.02(18) 2_545 3_655 ?
Na51 Sn8 Na5 8.1(7) 3_655 3_655 ?
Na51 Sn8 Na5 128.9(4) . 3_655 ?
Na1 Sn8 Na5 107.4(4) 2_655 3_655 ?
Na1 Sn8 Na5 71.0(4) 20 3_655 ?
Sn9 Sn8 Na5 41.3(6) 2_545 . ?
Sn9 Sn8 Na5 146.2(7) . . ?
Sn7 Sn8 Na5 110.4(4) 13_544 . ?
Sn8 Sn8 Na5 121.02(18) 3_655 . ?
Sn8 Sn8 Na5 66.02(17) 2_545 . ?
Na51 Sn8 Na5 128.9(4) 3_655 . ?
Na51 Sn8 Na5 8.1(7) . . ?
Na1 Sn8 Na5 107.4(4) 2_655 . ?
Na1 Sn8 Na5 71.0(4) 20 . ?
Na5 Sn8 Na5 134.3(10) 3_655 . ?
Sn9 Sn8 Na4 77.5(5) 2_545 13_544 ?
Sn9 Sn8 Na4 77.5(5) . 13_544 ?
Sn7 Sn8 Na4 117.40(8) 13_544 13_544 ?
Sn8 Sn8 Na4 66.72(4) 3_655 13_544 ?
Sn8 Sn8 Na4 66.72(4) 2_545 13_544 ?
Na51 Sn8 Na4 63.9(5) 3_655 13_544 ?
Na51 Sn8 Na4 63.9(5) . 13_544 ?
Na1 Sn8 Na4 176.97(19) 2_655 13_544 ?
Na1 Sn8 Na4 69.62(16) 20 13_544 ?
Na5 Sn8 Na4 71.8(4) 3_655 13_544 ?
Na5 Sn8 Na4 71.8(4) . 13_544 ?
Sn8 Sn9 Sn8 121.6(12) 3_655 . ?
Sn8 Sn9 Na51 109.3(6) 3_655 3_655 ?
Sn8 Sn9 Na51 109.2(6) . 3_655 ?
Sn8 Sn9 Na5 113.5(6) 3_655 3_655 ?
Sn8 Sn9 Na5 113.5(6) . 3_655 ?
Na51 Sn9 Na5 12.2(11) 3_655 3_655 ?
Sn8 Sn9 Sn7 74.5(6) 3_655 13_544 ?
Sn8 Sn9 Sn7 74.6(6) . 13_544 ?
Na51 Sn9 Sn7 170.6(11) 3_655 13_544 ?
Na5 Sn9 Sn7 158.4(10) 3_655 13_544 ?
Sn8 Sn9 Sn9 90.8(6) 3_655 2_545 ?
Sn8 Sn9 Sn9 30.9(6) . 2_545 ?
Na51 Sn9 Sn9 127.6(6) 3_655 2_545 ?
Na5 Sn9 Sn9 136.6(5) 3_655 2_545 ?
Sn7 Sn9 Sn9 59.9(3) 13_544 2_545 ?
Sn8 Sn9 Sn9 30.8(6) 3_655 3_655 ?
Sn8 Sn9 Sn9 90.8(6) . 3_655 ?
Na51 Sn9 Sn9 127.6(6) 3_655 3_655 ?
Na5 Sn9 Sn9 136.6(5) 3_655 3_655 ?
Sn7 Sn9 Sn9 59.9(3) 13_544 3_655 ?
Sn9 Sn9 Sn9 60.000(1) 2_545 3_655 ?
Sn8 Sn9 Na2 108.3(5) 3_655 3_655 ?
Sn8 Sn9 Na2 108.3(5) . 3_655 ?
Na51 Sn9 Na2 97.3(10) 3_655 3_655 ?
Na5 Sn9 Na2 85.1(9) 3_655 3_655 ?
Sn7 Sn9 Na2 73.3(4) 13_544 3_655 ?
Sn9 Sn9 Na2 122.2(3) 2_545 3_655 ?
Sn9 Sn9 Na2 122.2(3) 3_655 3_655 ?
Sn8 Sn9 Rb4 76.4(6) 3_655 13_544 ?
Sn8 Sn9 Rb4 76.4(6) . 13_544 ?
Na51 Sn9 Rb4 71.3(8) 3_655 13_544 ?
Na5 Sn9 Rb4 83.5(8) 3_655 13_544 ?
Sn7 Sn9 Rb4 118.1(6) 13_544 13_544 ?
Sn9 Sn9 Rb4 67.2(3) 2_545 13_544 ?
Sn9 Sn9 Rb4 67.2(3) 3_655 13_544 ?
Na2 Sn9 Rb4 168.6(7) 3_655 13_544 ?
Sn8 Sn9 Na4 76.4(6) 3_655 13_544 ?
Sn8 Sn9 Na4 76.4(6) . 13_544 ?
Na51 Sn9 Na4 71.3(8) 3_655 13_544 ?
Na5 Sn9 Na4 83.5(8) 3_655 13_544 ?
Sn7 Sn9 Na4 118.1(6) 13_544 13_544 ?
Sn9 Sn9 Na4 67.2(3) 2_545 13_544 ?
Sn9 Sn9 Na4 67.2(3) 3_655 13_544 ?
Na2 Sn9 Na4 168.6(7) 3_655 13_544 ?
Rb4 Sn9 Na4 0.00(8) 13_544 13_544 ?
Sn10 Sn10 Sn10 119.996(4) 20 21 ?
Sn10 Sn10 Na5 111.3(4) 20 . ?
Sn10 Sn10 Na5 111.3(4) 21 . ?
Sn10 Sn10 Sn11 72.8(2) 20 . ?
Sn10 Sn10 Sn11 72.8(2) 21 . ?
Na5 Sn10 Sn11 169.8(8) . . ?
Sn10 Sn10 Sn11 72.7(2) 20 19 ?
Sn10 Sn10 Sn11 72.6(2) 21 19 ?
Na5 Sn10 Sn11 83.1(8) . 19 ?
Sn11 Sn10 Sn11 107.04(16) . 19 ?
Sn10 Sn10 Sn10 29.999(2) 20 3 ?
Sn10 Sn10 Sn10 89.997(1) 21 3 ?
Na5 Sn10 Sn10 129.0(6) . 3 ?
Sn11 Sn10 Sn10 59.00(8) . 3 ?
Sn11 Sn10 Sn10 59.02(8) 19 3 ?
Sn10 Sn10 Sn10 89.997(1) 20 2 ?
Sn10 Sn10 Sn10 29.999(2) 21 2 ?
Na5 Sn10 Sn10 129.0(6) . 2 ?
Sn11 Sn10 Sn10 59.00(8) . 2 ?
Sn11 Sn10 Sn10 59.02(8) 19 2 ?
Sn10 Sn10 Sn10 60.0 3 2 ?
Sn10 Sn10 Na51 113.7(3) 20 . ?
Sn10 Sn10 Na51 113.7(3) 21 . ?
Na5 Sn10 Na51 7.1(13) . . ?
Sn11 Sn10 Na51 162.8(7) . . ?
Sn11 Sn10 Na51 90.2(7) 19 . ?
Sn10 Sn10 Na51 134.3(5) 3 . ?
Sn10 Sn10 Na51 134.3(5) 2 . ?
Sn10 Sn10 Na2 108.9(3) 20 . ?
Sn10 Sn10 Na2 108.9(3) 21 . ?
Na5 Sn10 Na2 93.0(8) . . ?
Sn11 Sn10 Na2 76.8(2) . . ?
Sn11 Sn10 Na2 176.2(3) 19 . ?
Sn10 Sn10 Na2 124.07(17) 3 . ?
Sn10 Sn10 Na2 124.07(17) 2 . ?
Na51 Sn10 Na2 85.9(7) . . ?
Sn10 Sn10 Na5 40.7(4) 20 20 ?
Sn10 Sn10 Na5 139.6(5) 21 20 ?
Na5 Sn10 Na5 109.1(7) . 20 ?
Sn11 Sn10 Na5 67.4(5) . 20 ?
Sn11 Sn10 Na5 112.7(4) 19 20 ?
Sn10 Sn10 Na5 64.07(17) 3 20 ?
Sn10 Sn10 Na5 116.1(3) 2 20 ?
Na51 Sn10 Na5 106.4(3) . 20 ?
Na2 Sn10 Na5 68.5(4) . 20 ?
Sn10 Sn10 Na5 139.6(5) 20 21 ?
Sn10 Sn10 Na5 40.7(4) 21 21 ?
Na5 Sn10 Na5 109.1(7) . 21 ?
Sn11 Sn10 Na5 67.4(5) . 21 ?
Sn11 Sn10 Na5 112.7(4) 19 21 ?
Sn10 Sn10 Na5 116.1(3) 3 21 ?
Sn10 Sn10 Na5 64.07(17) 2 21 ?
Na51 Sn10 Na5 106.4(3) . 21 ?
Na2 Sn10 Na5 68.5(4) . 21 ?
Na5 Sn10 Na5 122.7(12) 20 21 ?
Sn10 Sn10 Rb3 77.6(2) 20 . ?
Sn10 Sn10 Rb3 77.6(3) 21 . ?
Na5 Sn10 Rb3 158.9(8) . . ?
Sn11 Sn10 Rb3 10.93(9) . . ?
Sn11 Sn10 Rb3 117.98(13) 19 . ?
Sn10 Sn10 Rb3 68.06(7) 3 . ?
Sn10 Sn10 Rb3 68.06(7) 2 . ?
Na51 Sn10 Rb3 151.8(7) . . ?
Na2 Sn10 Rb3 65.9(2) . . ?
Na5 Sn10 Rb3 64.4(6) 20 . ?
Na5 Sn10 Rb3 64.4(6) 21 . ?
Rb3 Sn11 Sn10 143.51(9) . 3 ?
Rb3 Sn11 Sn10 143.51(9) . 2 ?
Sn10 Sn11 Sn10 62.00(15) 3 2 ?
Rb3 Sn11 Sn10 143.51(9) . . ?
Sn10 Sn11 Sn10 62.00(15) 3 . ?
Sn10 Sn11 Sn10 62.00(15) 2 . ?
Rb3 Sn11 Sn10 143.54(9) . 20 ?
Sn10 Sn11 Sn10 34.59(7) 3 20 ?
Sn10 Sn11 Sn10 72.96(16) 2 20 ?
Sn10 Sn11 Sn10 34.59(7) . 20 ?
Rb3 Sn11 Sn10 143.54(9) . 21 ?
Sn10 Sn11 Sn10 72.96(16) 3 21 ?
Sn10 Sn11 Sn10 34.59(7) 2 21 ?
Sn10 Sn11 Sn10 34.59(7) . 21 ?
Sn10 Sn11 Sn10 61.96(15) 20 21 ?
Rb3 Sn11 Sn10 143.53(9) . 19 ?
Sn10 Sn11 Sn10 34.59(7) 3 19 ?
Sn10 Sn11 Sn10 34.59(7) 2 19 ?
Sn10 Sn11 Sn10 72.96(16) . 19 ?
Sn10 Sn11 Sn10 61.96(15) 20 19 ?
Sn10 Sn11 Sn10 61.95(15) 21 19 ?
Rb3 Sn11 Na5 101.3(6) . 20 ?
Sn10 Sn11 Na5 63.3(5) 3 20 ?
Sn10 Sn11 Na5 115.2(6) 2 20 ?
Sn10 Sn11 Na5 63.3(5) . 20 ?
Sn10 Sn11 Na5 42.2(6) 20 20 ?
Sn10 Sn11 Na5 97.7(5) 21 20 ?
Sn10 Sn11 Na5 97.7(5) 19 20 ?
Rb3 Sn11 Na5 101.3(6) . 21 ?
Sn10 Sn11 Na5 115.2(6) 3 21 ?
Sn10 Sn11 Na5 63.3(5) 2 21 ?
Sn10 Sn11 Na5 63.3(5) . 21 ?
Sn10 Sn11 Na5 97.7(5) 20 21 ?
Sn10 Sn11 Na5 42.2(6) 21 21 ?
Sn10 Sn11 Na5 97.7(5) 19 21 ?
Na5 Sn11 Na5 116.2(4) 20 21 ?
Rb3 Sn11 Na5 101.3(6) . 19 ?
Sn10 Sn11 Na5 63.3(5) 3 19 ?
Sn10 Sn11 Na5 63.3(5) 2 19 ?
Sn10 Sn11 Na5 115.2(6) . 19 ?
Sn10 Sn11 Na5 97.7(5) 20 19 ?
Sn10 Sn11 Na5 97.7(5) 21 19 ?
Sn10 Sn11 Na5 42.2(6) 19 19 ?
Na5 Sn11 Na5 116.2(4) 20 19 ?
Na5 Sn11 Na5 116.2(4) 21 19 ?
Rb3 Sn11 Na2 89.50(18) . 3 ?
Sn10 Sn11 Na2 54.01(17) 3 3 ?
Sn10 Sn11 Na2 107.72(17) 2 3 ?
Sn10 Sn11 Na2 107.72(17) . 3 ?
Sn10 Sn11 Na2 73.14(15) 20 3 ?
Sn10 Sn11 Na2 127.0(2) 21 3 ?
Sn10 Sn11 Na2 73.14(15) 19 3 ?
Na5 Sn11 Na2 60.76(8) 20 3 ?
Na5 Sn11 Na2 169.2(6) 21 3 ?
Na5 Sn11 Na2 60.76(8) 19 3 ?
Sn2 Rb1 Sn2 180.0 31_545 7 ?
Sn2 Rb1 Sn1 136.66(4) 31_545 7 ?
Sn2 Rb1 Sn1 43.34(4) 7 7 ?
Sn2 Rb1 Sn1 43.34(4) 31_545 31_545 ?
Sn2 Rb1 Sn1 136.66(4) 7 31_545 ?
Sn1 Rb1 Sn1 180.0 7 31_545 ?
Sn2 Rb1 Sn6 42.482(18) 31_545 31_545 ?
Sn2 Rb1 Sn6 137.519(18) 7 31_545 ?
Sn1 Rb1 Sn6 107.49(2) 7 31_545 ?
Sn1 Rb1 Sn6 72.51(2) 31_545 31_545 ?
Sn2 Rb1 Sn6 42.482(18) 31_545 33_545 ?
Sn2 Rb1 Sn6 137.520(18) 7 33_545 ?
Sn1 Rb1 Sn6 107.49(2) 7 33_545 ?
Sn1 Rb1 Sn6 72.51(2) 31_545 33_545 ?
Sn6 Rb1 Sn6 71.10(3) 31_545 33_545 ?
Sn2 Rb1 Sn6 137.519(18) 31_545 7 ?
Sn2 Rb1 Sn6 42.480(18) 7 7 ?
Sn1 Rb1 Sn6 72.51(2) 7 7 ?
Sn1 Rb1 Sn6 107.49(2) 31_545 7 ?
Sn6 Rb1 Sn6 180.0 31_545 7 ?
Sn6 Rb1 Sn6 108.90(3) 33_545 7 ?
Sn2 Rb1 Sn6 137.518(18) 31_545 9 ?
Sn2 Rb1 Sn6 42.480(18) 7 9 ?
Sn1 Rb1 Sn6 72.51(2) 7 9 ?
Sn1 Rb1 Sn6 107.49(2) 31_545 9 ?
Sn6 Rb1 Sn6 108.90(3) 31_545 9 ?
Sn6 Rb1 Sn6 180.0 33_545 9 ?
Sn6 Rb1 Sn6 71.10(3) 7 9 ?
Sn2 Rb1 Sn3 109.410(11) 31_545 7 ?
Sn2 Rb1 Sn3 70.591(11) 7 7 ?
Sn1 Rb1 Sn3 70.561(11) 7 7 ?
Sn1 Rb1 Sn3 109.439(11) 31_545 7 ?
Sn6 Rb1 Sn3 137.936(18) 31_545 7 ?
Sn6 Rb1 Sn3 69.913(17) 33_545 7 ?
Sn6 Rb1 Sn3 42.066(18) 7 7 ?
Sn6 Rb1 Sn3 110.086(17) 9 7 ?
Sn2 Rb1 Sn3 70.592(11) 31_545 31_545 ?
Sn2 Rb1 Sn3 109.407(11) 7 31_545 ?
Sn1 Rb1 Sn3 109.439(11) 7 31_545 ?
Sn1 Rb1 Sn3 70.561(11) 31_545 31_545 ?
Sn6 Rb1 Sn3 42.067(18) 31_545 31_545 ?
Sn6 Rb1 Sn3 110.090(17) 33_545 31_545 ?
Sn6 Rb1 Sn3 137.930(18) 7 31_545 ?
Sn6 Rb1 Sn3 69.911(17) 9 31_545 ?
Sn3 Rb1 Sn3 180.0 7 31_545 ?
Sn2 Rb1 Sn3 70.592(11) 31_545 33_545 ?
Sn2 Rb1 Sn3 109.408(11) 7 33_545 ?
Sn1 Rb1 Sn3 109.441(11) 7 33_545 ?
Sn1 Rb1 Sn3 70.560(11) 31_545 33_545 ?
Sn6 Rb1 Sn3 110.089(17) 31_545 33_545 ?
Sn6 Rb1 Sn3 42.067(18) 33_545 33_545 ?
Sn6 Rb1 Sn3 69.912(17) 7 33_545 ?
Sn6 Rb1 Sn3 137.931(18) 9 33_545 ?
Sn3 Rb1 Sn3 41.94(2) 7 33_545 ?
Sn3 Rb1 Sn3 138.06(2) 31_545 33_545 ?
Sn2 Rb1 Sn3 109.410(11) 31_545 9 ?
Sn2 Rb1 Sn3 70.590(11) 7 9 ?
Sn1 Rb1 Sn3 70.560(11) 7 9 ?
Sn1 Rb1 Sn3 109.439(11) 31_545 9 ?
Sn6 Rb1 Sn3 69.913(17) 31_545 9 ?
Sn6 Rb1 Sn3 137.937(19) 33_545 9 ?
Sn6 Rb1 Sn3 110.085(17) 7 9 ?
Sn6 Rb1 Sn3 42.065(18) 9 9 ?
Sn3 Rb1 Sn3 138.06(2) 7 9 ?
Sn3 Rb1 Sn3 41.94(2) 31_545 9 ?
Sn3 Rb1 Sn3 180.0 33_545 9 ?
Sn7 Rb2 Sn3 133.44(5) . 8_445 ?
Sn7 Rb2 Sn3 133.44(5) . 9 ?
Sn3 Rb2 Sn3 77.93(7) 8_445 9 ?
Sn7 Rb2 Sn3 133.44(5) . 7_455 ?
Sn3 Rb2 Sn3 77.93(7) 8_445 7_455 ?
Sn3 Rb2 Sn3 77.93(7) 9 7_455 ?
Sn7 Rb2 Sn3 133.73(5) . 33_445 ?
Sn3 Rb2 Sn3 42.47(3) 8_445 33_445 ?
Sn3 Rb2 Sn3 92.83(9) 9 33_445 ?
Sn3 Rb2 Sn3 42.47(3) 7_455 33_445 ?
Sn7 Rb2 Sn3 133.73(5) . 32 ?
Sn3 Rb2 Sn3 92.83(9) 8_445 32 ?
Sn3 Rb2 Sn3 42.47(3) 9 32 ?
Sn3 Rb2 Sn3 42.47(3) 7_455 32 ?
Sn3 Rb2 Sn3 77.48(7) 33_445 32 ?
Sn7 Rb2 Sn3 133.73(5) . 31_545 ?
Sn3 Rb2 Sn3 42.47(3) 8_445 31_545 ?
Sn3 Rb2 Sn3 42.47(3) 9 31_545 ?
Sn3 Rb2 Sn3 92.83(9) 7_455 31_545 ?
Sn3 Rb2 Sn3 77.48(7) 33_445 31_545 ?
Sn3 Rb2 Sn3 77.48(7) 32 31_545 ?
Sn7 Rb2 Na1 46.11(11) . 7_445 ?
Sn3 Rb2 Na1 102.42(8) 8_445 7_445 ?
Sn3 Rb2 Na1 102.42(8) 9 7_445 ?
Sn3 Rb2 Na1 179.55(14) 7_455 7_445 ?
Sn3 Rb2 Na1 137.70(4) 33_445 7_445 ?
Sn3 Rb2 Na1 137.70(4) 32 7_445 ?
Sn3 Rb2 Na1 87.62(11) 31_545 7_445 ?
Sn7 Rb2 Na1 46.11(11) . 9_455 ?
Sn3 Rb2 Na1 102.42(9) 8_445 9_455 ?
Sn3 Rb2 Na1 179.55(14) 9 9_455 ?
Sn3 Rb2 Na1 102.42(8) 7_455 9_455 ?
Sn3 Rb2 Na1 87.62(11) 33_445 9_455 ?
Sn3 Rb2 Na1 137.70(4) 32 9_455 ?
Sn3 Rb2 Na1 137.70(4) 31_545 9_455 ?
Na1 Rb2 Na1 77.24(18) 7_445 9_455 ?
Sn7 Rb2 Na1 46.11(11) . 8 ?
Sn3 Rb2 Na1 179.55(14) 8_445 8 ?
Sn3 Rb2 Na1 102.42(9) 9 8 ?
Sn3 Rb2 Na1 102.42(8) 7_455 8 ?
Sn3 Rb2 Na1 137.70(4) 33_445 8 ?
Sn3 Rb2 Na1 87.62(11) 32 8 ?
Sn3 Rb2 Na1 137.70(4) 31_545 8 ?
Na1 Rb2 Na1 77.24(18) 7_445 8 ?
Na1 Rb2 Na1 77.23(18) 9_455 8 ?
Sn5 Na1 Sn5 96.1(2) . 22_665 ?
Sn5 Na1 Sn8 131.46(12) . 3_665 ?
Sn5 Na1 Sn8 131.46(12) 22_665 3_665 ?
Sn5 Na1 Sn8 106.5(2) . 21 ?
Sn5 Na1 Sn8 106.5(2) 22_665 21 ?
Sn8 Na1 Sn8 72.65(19) 3_665 21 ?
Sn5 Na1 Sn7 109.2(2) . 13_554 ?
Sn5 Na1 Sn7 109.2(2) 22_665 13_554 ?
Sn8 Na1 Sn7 52.77(15) 3_665 13_554 ?
Sn8 Na1 Sn7 125.4(3) 21 13_554 ?
Sn5 Na1 Na2 59.99(17) . 2 ?
Sn5 Na1 Na2 146.1(3) 22_665 2 ?
Sn8 Na1 Na2 72.8(2) 3_665 2 ?
Sn8 Na1 Na2 103.5(2) 21 2 ?
Sn7 Na1 Na2 63.5(2) 13_554 2 ?
Sn5 Na1 Na2 146.1(3) . 3_665 ?
Sn5 Na1 Na2 59.99(17) 22_665 3_665 ?
Sn8 Na1 Na2 72.8(2) 3_665 3_665 ?
Sn8 Na1 Na2 103.5(2) 21 3_665 ?
Sn7 Na1 Na2 63.5(2) 13_554 3_665 ?
Na2 Na1 Na2 126.8(4) 2 3_665 ?
Sn5 Na1 Na51 55.4(5) . 21 ?
Sn5 Na1 Na51 123.2(4) 22_665 21 ?
Sn8 Na1 Na51 96.0(5) 3_665 21 ?
Sn8 Na1 Na51 53.7(5) 21 21 ?
Sn7 Na1 Na51 125.7(3) 13_554 21 ?
Na2 Na1 Na51 65.2(3) 2 21 ?
Na2 Na1 Na51 157.1(6) 3_665 21 ?
Sn5 Na1 Na51 123.2(4) . 20_665 ?
Sn5 Na1 Na51 55.4(5) 22_665 20_665 ?
Sn8 Na1 Na51 96.0(5) 3_665 20_665 ?
Sn8 Na1 Na51 53.7(5) 21 20_665 ?
Sn7 Na1 Na51 125.7(3) 13_554 20_665 ?
Na2 Na1 Na51 157.1(6) 2 20_665 ?
Na2 Na1 Na51 65.2(3) 3_665 20_665 ?
Na51 Na1 Na51 97.1(7) 21 20_665 ?
Sn5 Na1 Na5 53.8(5) . 21 ?
Sn5 Na1 Na5 130.6(4) 22_665 21 ?
Sn8 Na1 Na5 91.7(5) 3_665 21 ?
Sn8 Na1 Na5 58.9(5) 21 21 ?
Sn7 Na1 Na5 117.1(3) 13_554 21 ?
Na2 Na1 Na5 56.5(3) 2 21 ?
Na2 Na1 Na5 160.1(6) 3_665 21 ?
Na51 Na1 Na5 8.8(2) 21 21 ?
Na51 Na1 Na5 105.2(5) 20_665 21 ?
Sn5 Na1 Na5 130.6(4) . 20_665 ?
Sn5 Na1 Na5 53.8(5) 22_665 20_665 ?
Sn8 Na1 Na5 91.7(5) 3_665 20_665 ?
Sn8 Na1 Na5 58.9(5) 21 20_665 ?
Sn7 Na1 Na5 117.1(3) 13_554 20_665 ?
Na2 Na1 Na5 160.1(6) 2 20_665 ?
Na2 Na1 Na5 56.5(3) 3_665 20_665 ?
Na51 Na1 Na5 105.2(5) 21 20_665 ?
Na51 Na1 Na5 8.8(2) 20_665 20_665 ?
Na5 Na1 Na5 113.2(7) 21 20_665 ?
Sn5 Na1 Rb4 67.01(16) . 25 ?
Sn5 Na1 Rb4 67.01(16) 22_665 25 ?
Sn8 Na1 Rb4 133.5(3) 3_665 25 ?
Sn8 Na1 Rb4 60.88(18) 21 25 ?
Sn7 Na1 Rb4 173.7(3) 13_554 25 ?
Na2 Na1 Rb4 116.6(2) 2 25 ?
Na2 Na1 Rb4 116.6(2) 3_665 25 ?
Na51 Na1 Rb4 56.9(3) 21 25 ?
Na51 Na1 Rb4 56.9(3) 20_665 25 ?
Na5 Na1 Rb4 65.2(3) 21 25 ?
Na5 Na1 Rb4 65.2(3) 20_665 25 ?
Sn10 Na2 Sn9 78.2(4) . 2_545 ?
Sn10 Na2 Sn5 114.4(3) . 3 ?
Sn9 Na2 Sn5 129.6(2) 2_545 3 ?
Sn10 Na2 Sn5 114.4(3) . 24 ?
Sn9 Na2 Sn5 129.6(2) 2_545 24 ?
Sn5 Na2 Sn5 91.2(2) 3 24 ?
Sn10 Na2 Na1 115.1(2) . 3 ?
Sn9 Na2 Na1 74.2(3) 2_545 3 ?
Sn5 Na2 Na1 55.99(16) 3 3 ?
Sn5 Na2 Na1 128.5(4) 24 3 ?
Sn10 Na2 Na1 115.1(2) . 2_655 ?
Sn9 Na2 Na1 74.2(3) 2_545 2_655 ?
Sn5 Na2 Na1 128.5(4) 3 2_655 ?
Sn5 Na2 Na1 55.99(16) 24 2_655 ?
Na1 Na2 Na1 111.7(4) 3 2_655 ?
Sn10 Na2 Na5 59.8(5) . 20 ?
Sn9 Na2 Na5 100.3(6) 2_545 20 ?
Sn5 Na2 Na5 57.5(5) 3 20 ?
Sn5 Na2 Na5 128.9(6) 24 20 ?
Na1 Na2 Na5 69.1(3) 3 20 ?
Na1 Na2 Na5 173.5(7) 2_655 20 ?
Sn10 Na2 Na5 59.8(5) . 21 ?
Sn9 Na2 Na5 100.3(6) 2_545 21 ?
Sn5 Na2 Na5 128.9(6) 3 21 ?
Sn5 Na2 Na5 57.5(5) 24 21 ?
Na1 Na2 Na5 173.5(7) 3 21 ?
Na1 Na2 Na5 69.1(3) 2_655 21 ?
Na5 Na2 Na5 109.3(6) 20 21 ?
Sn10 Na2 Sn7 128.5(3) . 13_544 ?
Sn9 Na2 Sn7 50.3(4) 2_545 13_544 ?
Sn5 Na2 Sn7 100.6(2) 3 13_544 ?
Sn5 Na2 Sn7 100.6(2) 24 13_544 ?
Na1 Na2 Sn7 56.5(2) 3 13_544 ?
Na1 Na2 Sn7 56.5(2) 2_655 13_544 ?
Na5 Na2 Sn7 122.5(3) 20 13_544 ?
Na5 Na2 Sn7 122.5(3) 21 13_544 ?
Sn10 Na2 Sn11 49.2(2) . . ?
Sn9 Na2 Sn11 127.4(5) 2_545 . ?
Sn5 Na2 Sn11 81.0(2) 3 . ?
Sn5 Na2 Sn11 81.0(2) 24 . ?
Na1 Na2 Sn11 123.7(2) 3 . ?
Na1 Na2 Sn11 123.7(2) 2_655 . ?
Na5 Na2 Sn11 56.9(3) 20 . ?
Na5 Na2 Sn11 56.9(3) 21 . ?
Sn7 Na2 Sn11 177.7(3) 13_544 . ?
Sn10 Na2 Rb3 68.1(3) . . ?
Sn9 Na2 Rb3 146.4(5) 2_545 . ?
Sn5 Na2 Rb3 68.3(2) 3 . ?
Sn5 Na2 Rb3 68.3(2) 24 . ?
Na1 Na2 Rb3 119.9(2) 3 . ?
Na1 Na2 Rb3 119.9(2) 2_655 . ?
Na5 Na2 Rb3 63.0(4) 20 . ?
Na5 Na2 Rb3 63.0(4) 21 . ?
Sn7 Na2 Rb3 163.4(3) 13_544 . ?
Sn11 Na2 Rb3 18.92(17) . . ?
Sn11 Rb3 Sn1 180.0 . . ?
Sn11 Rb3 Sn4 134.36(11) . . ?
Sn1 Rb3 Sn4 45.64(11) . . ?
Sn11 Rb3 Sn4 134.36(11) . 3 ?
Sn1 Rb3 Sn4 45.64(11) . 3 ?
Sn4 Rb3 Sn4 76.51(17) . 3 ?
Sn11 Rb3 Sn4 134.36(11) . 2 ?
Sn1 Rb3 Sn4 45.64(11) . 2 ?
Sn4 Rb3 Sn4 76.51(17) . 2 ?
Sn4 Rb3 Sn4 76.51(17) 3 2 ?
Sn11 Rb3 Na2 71.6(2) . 3 ?
Sn1 Rb3 Na2 108.4(2) . 3 ?
Sn4 Rb3 Na2 124.06(15) . 3 ?
Sn4 Rb3 Na2 62.78(16) 3 3 ?
Sn4 Rb3 Na2 124.06(15) 2 3 ?
Sn11 Rb3 Na2 71.6(2) . 2 ?
Sn1 Rb3 Na2 108.4(2) . 2 ?
Sn4 Rb3 Na2 124.06(15) . 2 ?
Sn4 Rb3 Na2 124.06(15) 3 2 ?
Sn4 Rb3 Na2 62.78(16) 2 2 ?
Na2 Rb3 Na2 110.5(2) 3 2 ?
Sn11 Rb3 Na2 71.6(2) . . ?
Sn1 Rb3 Na2 108.4(2) . . ?
Sn4 Rb3 Na2 62.78(16) . . ?
Sn4 Rb3 Na2 124.06(15) 3 . ?
Sn4 Rb3 Na2 124.06(15) 2 . ?
Na2 Rb3 Na2 110.5(2) 3 . ?
Na2 Rb3 Na2 110.5(2) 2 . ?
Sn11 Rb3 Sn10 25.56(8) . 3 ?
Sn1 Rb3 Sn10 154.44(8) . 3 ?
Sn4 Rb3 Sn10 141.72(9) . 3 ?
Sn4 Rb3 Sn10 108.80(7) 3 3 ?
Sn4 Rb3 Sn10 141.72(9) 2 3 ?
Na2 Rb3 Sn10 46.02(18) 3 3 ?
Na2 Rb3 Sn10 85.4(2) 2 3 ?
Na2 Rb3 Sn10 85.4(2) . 3 ?
Sn11 Rb3 Sn10 25.56(8) . 2 ?
Sn1 Rb3 Sn10 154.44(8) . 2 ?
Sn4 Rb3 Sn10 141.72(9) . 2 ?
Sn4 Rb3 Sn10 141.72(9) 3 2 ?
Sn4 Rb3 Sn10 108.80(7) 2 2 ?
Na2 Rb3 Sn10 85.4(2) 3 2 ?
Na2 Rb3 Sn10 46.02(18) 2 2 ?
Na2 Rb3 Sn10 85.4(2) . 2 ?
Sn10 Rb3 Sn10 43.88(13) 3 2 ?
Sn11 Rb3 Sn10 25.56(8) . . ?
Sn1 Rb3 Sn10 154.44(8) . . ?
Sn4 Rb3 Sn10 108.80(7) . . ?
Sn4 Rb3 Sn10 141.72(9) 3 . ?
Sn4 Rb3 Sn10 141.72(9) 2 . ?
Na2 Rb3 Sn10 85.4(2) 3 . ?
Na2 Rb3 Sn10 85.4(2) 2 . ?
Na2 Rb3 Sn10 46.02(18) . . ?
Sn10 Rb3 Sn10 43.88(13) 3 . ?
Sn10 Rb3 Sn10 43.88(13) 2 . ?
Sn11 Rb3 Sn10 25.54(8) . 20 ?
Sn1 Rb3 Sn10 154.46(8) . 20 ?
Sn4 Rb3 Sn10 118.47(7) . 20 ?
Sn4 Rb3 Sn10 118.47(7) 3 20 ?
Sn4 Rb3 Sn10 159.90(18) 2 20 ?
Na2 Rb3 Sn10 60.68(18) 3 20 ?
Na2 Rb3 Sn10 97.1(3) 2 20 ?
Na2 Rb3 Sn10 60.68(18) . 20 ?
Sn10 Rb3 Sn10 24.91(7) 3 20 ?
Sn10 Rb3 Sn10 51.10(15) 2 20 ?
Sn10 Rb3 Sn10 24.91(7) . 20 ?
Sn2 Rb4 Na51 119.4(5) . 8_445 ?
Sn2 Rb4 Na51 119.4(5) . 9 ?
Na51 Rb4 Na51 98.0(7) 8_445 9 ?
Sn2 Rb4 Na51 119.4(5) . 7_455 ?
Na51 Rb4 Na51 98.0(7) 8_445 7_455 ?
Na51 Rb4 Na51 98.0(7) 9 7_455 ?
Sn2 Rb4 Sn8 152.85(5) . 9 ?
Na51 Rb4 Sn8 50.6(5) 8_445 9 ?
Na51 Rb4 Sn8 50.6(5) 9 9 ?
Na51 Rb4 Sn8 87.8(6) 7_455 9 ?
Sn2 Rb4 Sn8 152.85(5) . 8_445 ?
Na51 Rb4 Sn8 50.6(5) 8_445 8_445 ?
Na51 Rb4 Sn8 87.8(6) 9 8_445 ?
Na51 Rb4 Sn8 50.6(5) 7_455 8_445 ?
Sn8 Rb4 Sn8 46.56(9) 9 8_445 ?
Sn2 Rb4 Sn8 152.85(5) . 7_455 ?
Na51 Rb4 Sn8 87.8(6) 8_445 7_455 ?
Na51 Rb4 Sn8 50.6(5) 9 7_455 ?
Na51 Rb4 Sn8 50.6(5) 7_455 7_455 ?
Sn8 Rb4 Sn8 46.56(9) 9 7_455 ?
Sn8 Rb4 Sn8 46.56(9) 8_445 7_455 ?
Sn2 Rb4 Sn9 153.5(3) . 9 ?
Na51 Rb4 Sn9 34.1(6) 8_445 9 ?
Na51 Rb4 Sn9 75.9(5) 9 9 ?
Na51 Rb4 Sn9 75.9(5) 7_455 9 ?
Sn8 Rb4 Sn9 26.11(14) 9 9 ?
Sn8 Rb4 Sn9 26.11(14) 8_445 9 ?
Sn8 Rb4 Sn9 53.7(3) 7_455 9 ?
Sn2 Rb4 Sn9 153.5(3) . 7_455 ?
Na51 Rb4 Sn9 75.9(5) 8_445 7_455 ?
Na51 Rb4 Sn9 34.1(6) 9 7_455 ?
Na51 Rb4 Sn9 75.9(5) 7_455 7_455 ?
Sn8 Rb4 Sn9 26.11(14) 9 7_455 ?
Sn8 Rb4 Sn9 53.7(3) 8_445 7_455 ?
Sn8 Rb4 Sn9 26.11(14) 7_455 7_455 ?
Sn9 Rb4 Sn9 45.5(5) 9 7_455 ?
Sn2 Rb4 Sn9 153.5(3) . 8_445 ?
Na51 Rb4 Sn9 75.9(5) 8_445 8_445 ?
Na51 Rb4 Sn9 75.9(5) 9 8_445 ?
Na51 Rb4 Sn9 34.1(6) 7_455 8_445 ?
Sn8 Rb4 Sn9 53.7(3) 9 8_445 ?
Sn8 Rb4 Sn9 26.11(14) 8_445 8_445 ?
Sn8 Rb4 Sn9 26.11(14) 7_455 8_445 ?
Sn9 Rb4 Sn9 45.5(5) 9 8_445 ?
Sn9 Rb4 Sn9 45.5(5) 7_455 8_445 ?
Sn2 Rb4 Sn6 45.36(7) . 3 ?
Na51 Rb4 Sn6 92.0(4) 8_445 3 ?
Na51 Rb4 Sn6 164.7(6) 9 3 ?
Na51 Rb4 Sn6 92.0(4) 7_455 3 ?
Sn8 Rb4 Sn6 141.96(5) 9 3 ?
Sn8 Rb4 Sn6 107.49(4) 8_445 3 ?
Sn8 Rb4 Sn6 141.96(5) 7_455 3 ?
Sn9 Rb4 Sn6 118.0(2) 9 3 ?
Sn9 Rb4 Sn6 161.2(3) 7_455 3 ?
Sn9 Rb4 Sn6 118.0(2) 8_445 3 ?
Sn2 Rb4 Sn6 45.36(7) . 2 ?
Na51 Rb4 Sn6 164.7(6) 8_445 2 ?
Na51 Rb4 Sn6 92.0(4) 9 2 ?
Na51 Rb4 Sn6 92.0(4) 7_455 2 ?
Sn8 Rb4 Sn6 141.96(5) 9 2 ?
Sn8 Rb4 Sn6 141.96(5) 8_445 2 ?
Sn8 Rb4 Sn6 107.49(4) 7_455 2 ?
Sn9 Rb4 Sn6 161.2(3) 9 2 ?
Sn9 Rb4 Sn6 118.0(2) 7_455 2 ?
Sn9 Rb4 Sn6 118.0(2) 8_445 2 ?
Sn6 Rb4 Sn6 76.07(10) 3 2 ?
Na51 Na5 Sn10 147(7) . . ?
Na51 Na5 Sn9 44(5) . 2_545 ?
Sn10 Na5 Sn9 103.6(14) . 2_545 ?
Na51 Na5 Sn5 76(5) . 5 ?
Sn10 Na5 Sn5 132.0(8) . 5 ?
Sn9 Na5 Sn5 115.1(7) 2_545 5 ?
Na51 Na5 Sn5 76(5) . 20 ?
Sn10 Na5 Sn5 132.0(8) . 20 ?
Sn9 Na5 Sn5 115.1(7) 2_545 20 ?
Sn5 Na5 Sn5 52.0(5) 5 20 ?
Na51 Na5 Sn10 147(4) . 20 ?
Sn10 Na5 Sn10 28.06(19) . 20 ?
Sn9 Na5 Sn10 112.1(11) 2_545 20 ?
Sn5 Na5 Sn10 107.1(5) 5 20 ?
Sn5 Na5 Sn10 132.7(9) 20 20 ?
Na51 Na5 Sn10 147(4) . 21 ?
Sn10 Na5 Sn10 28.06(19) . 21 ?
Sn9 Na5 Sn10 112.1(11) 2_545 21 ?
Sn5 Na5 Sn10 132.7(9) 5 21 ?
Sn5 Na5 Sn10 107.1(5) 20 21 ?
Sn10 Na5 Sn10 51.8(3) 20 21 ?
Na51 Na5 Sn11 158(6) . 19 ?
Sn10 Na5 Sn11 54.7(4) . 19 ?
Sn9 Na5 Sn11 158.3(13) 2_545 19 ?
Sn5 Na5 Sn11 84.1(7) 5 19 ?
Sn5 Na5 Sn11 84.1(7) 20 19 ?
Sn10 Na5 Sn11 49.3(3) 20 19 ?
Sn10 Na5 Sn11 49.3(3) 21 19 ?
Na51 Na5 Na2 112.9(19) . 20 ?
Sn10 Na5 Na2 79.6(4) . 20 ?
Sn9 Na5 Na2 118.2(5) 2_545 20 ?
Sn5 Na5 Na2 58.0(4) 5 20 ?
Sn5 Na5 Na2 104.0(9) 20 20 ?
Sn10 Na5 Na2 51.7(2) 20 20 ?
Sn10 Na5 Na2 98.5(5) 21 20 ?
Sn11 Na5 Na2 62.3(4) 19 20 ?
Na51 Na5 Na2 112.9(19) . 21 ?
Sn10 Na5 Na2 79.6(4) . 21 ?
Sn9 Na5 Na2 118.2(5) 2_545 21 ?
Sn5 Na5 Na2 104.0(9) 5 21 ?
Sn5 Na5 Na2 58.0(4) 20 21 ?
Sn10 Na5 Na2 98.5(5) 20 21 ?
Sn10 Na5 Na2 51.7(2) 21 21 ?
Sn11 Na5 Na2 62.3(4) 19 21 ?
Na2 Na5 Na2 123.0(8) 20 21 ?
Na51 Na5 Sn8 42(4) . 2_545 ?
Sn10 Na5 Sn8 109.9(11) . 2_545 ?
Sn9 Na5 Sn8 25.3(2) 2_545 2_545 ?
Sn5 Na5 Sn8 95.9(4) 5 2_545 ?
Sn5 Na5 Sn8 117.3(6) 20 2_545 ?
Sn10 Na5 Sn8 105.7(7) 20 2_545 ?
Sn10 Na5 Sn8 128.7(11) 21 2_545 ?
Sn11 Na5 Sn8 152.7(5) 19 2_545 ?
Na2 Na5 Sn8 94.5(3) 20 2_545 ?
Na2 Na5 Sn8 142.5(5) 21 2_545 ?
Na51 Na5 Sn8 42(4) . . ?
Sn10 Na5 Sn8 109.9(11) . . ?
Sn9 Na5 Sn8 25.3(2) 2_545 . ?
Sn5 Na5 Sn8 117.3(6) 5 . ?
Sn5 Na5 Sn8 95.9(4) 20 . ?
Sn10 Na5 Sn8 128.7(11) 20 . ?
Sn10 Na5 Sn8 105.7(7) 21 . ?
Sn11 Na5 Sn8 152.7(5) 19 . ?
Na2 Na5 Sn8 142.5(5) 20 . ?
Na2 Na5 Sn8 94.5(3) 21 . ?
Sn8 Na5 Sn8 48.0(3) 2_545 . ?
Na5 Na51 Sn9 124(6) . 2_545 ?
Na5 Na51 Sn10 26(5) . . ?
Sn9 Na51 Sn10 98.5(13) 2_545 . ?
Na5 Na51 Sn8 130(5) . 2_545 ?
Sn9 Na51 Sn8 30.2(3) 2_545 2_545 ?
Sn10 Na51 Sn8 108.5(10) . 2_545 ?
Na5 Na51 Sn8 130(5) . . ?
Sn9 Na51 Sn8 30.2(3) 2_545 . ?
Sn10 Na51 Sn8 108.5(10) . . ?
Sn8 Na51 Sn8 55.5(5) 2_545 . ?
Na5 Na51 Sn5 92(5) . 5 ?
Sn9 Na51 Sn5 135.6(7) 2_545 5 ?
Sn10 Na51 Sn5 115.0(7) . 5 ?
Sn8 Na51 Sn5 107.7(4) 2_545 5 ?
Sn8 Na51 Sn5 136.5(7) . 5 ?
Na5 Na51 Sn5 92(5) . 20 ?
Sn9 Na51 Sn5 135.6(7) 2_545 20 ?
Sn10 Na51 Sn5 115.0(7) . 20 ?
Sn8 Na51 Sn5 136.5(7) 2_545 20 ?
Sn8 Na51 Sn5 107.7(4) . 20 ?
Sn5 Na51 Sn5 53.7(6) 5 20 ?
Na5 Na51 Na4 161(6) . 13_544 ?
Sn9 Na51 Na4 74.6(7) 2_545 13_544 ?
Sn10 Na51 Na4 173.1(12) . 13_544 ?
Sn8 Na51 Na4 65.5(3) 2_545 13_544 ?
Sn8 Na51 Na4 65.5(3) . 13_544 ?
Sn5 Na51 Na4 71.0(5) 5 13_544 ?
Sn5 Na51 Na4 71.0(5) 20 13_544 ?
Na5 Na51 Rb4 161(6) . 13_544 ?
Sn9 Na51 Rb4 74.6(7) 2_545 13_544 ?
Sn10 Na51 Rb4 173.1(12) . 13_544 ?
Sn8 Na51 Rb4 65.5(3) 2_545 13_544 ?
Sn8 Na51 Rb4 65.5(3) . 13_544 ?
Sn5 Na51 Rb4 71.0(5) 5 13_544 ?
Sn5 Na51 Rb4 71.0(5) 20 13_544 ?
Na4 Na51 Rb4 0.00(16) 13_544 13_544 ?
Na5 Na51 Na1 112.2(12) . 21_545 ?
Sn9 Na51 Na1 85.9(5) 2_545 21_545 ?
Sn10 Na51 Na1 114.5(3) . 21_545 ?
Sn8 Na51 Na1 55.7(2) 2_545 21_545 ?
Sn8 Na51 Na1 106.5(5) . 21_545 ?
Sn5 Na51 Na1 54.6(3) 5 21_545 ?
Sn5 Na51 Na1 104.0(8) 20 21_545 ?
Na4 Na51 Na1 65.6(3) 13_544 21_545 ?
Rb4 Na51 Na1 65.6(3) 13_544 21_545 ?
Na5 Na51 Na1 112.2(12) . 20 ?
Sn9 Na51 Na1 85.9(5) 2_545 20 ?
Sn10 Na51 Na1 114.5(3) . 20 ?
Sn8 Na51 Na1 106.5(5) 2_545 20 ?
Sn8 Na51 Na1 55.7(2) . 20 ?
Sn5 Na51 Na1 104.0(8) 5 20 ?
Sn5 Na51 Na1 54.6(3) 20 20 ?
Na4 Na51 Na1 65.6(3) 13_544 20 ?
Rb4 Na51 Na1 65.6(3) 13_544 20 ?
Na1 Na51 Na1 130.9(7) 21_545 20 ?
Na5 Na51 Na2 58.0(17) . 20 ?
Sn9 Na51 Na2 120.4(7) 2_545 20 ?
Sn10 Na51 Na2 68.3(3) . 20 ?
Sn8 Na51 Na2 96.8(2) 2_545 20 ?
Sn8 Na51 Na2 150.7(8) . 20 ?
Sn5 Na51 Na2 55.4(3) 5 20 ?
Sn5 Na51 Na2 99.4(8) 20 20 ?
Na4 Na51 Na2 114.9(5) 13_544 20 ?
Rb4 Na51 Na2 114.9(5) 13_544 20 ?
Na1 Na51 Na2 54.7(2) 21_545 20 ?
Na1 Na51 Na2 153.3(10) 20 20 ?

loop_
_geom_bond_atom_site_label_1
_geom_bond_atom_site_label_2
_geom_bond_distance
_geom_bond_site_symmetry_2
_geom_bond_publ_flag
Sn1 Sn4 2.8461(11) 3 ?
Sn1 Sn4 2.8462(11) 2 ?
Sn1 Sn4 2.8462(11) . ?
Sn1 Sn2 2.860(3) . ?
Sn1 Rb3 3.559(10) . ?
Sn1 Rb1 3.8842(8) 15_554 ?
Sn1 Rb1 3.8842(8) 13_444 ?
Sn1 Rb1 3.8843(8) 14_544 ?
Sn2 Sn6 2.8520(11) . ?
Sn2 Sn6 2.8521(11) 3 ?
Sn2 Sn6 2.8522(11) 2 ?
Sn2 Rb4 3.609(6) . ?
Sn2 Rb1 3.8602(7) 15_554 ?
Sn2 Rb1 3.8603(7) 13_444 ?
Sn2 Rb1 3.8603(7) 14_544 ?
Sn3 Sn3 2.8712(9) 27_445 ?
Sn3 Sn3 2.8712(9) 26 ?
Sn3 Sn6 2.8768(13) . ?
Sn3 Sn4 2.8842(13) . ?
Sn3 Rb2 3.954(3) 13_544 ?
Sn3 Rb2 3.973(3) 31_545 ?
Sn3 Rb1 4.0118(7) 13_444 ?
Sn3 Rb1 4.0118(7) 14_544 ?
Sn4 Sn5 2.8770(9) 3 ?
Sn4 Sn5 2.8770(9) 24 ?
Sn4 Rb3 3.763(7) . ?
Sn4 Rb1 4.0272(7) 13_444 ?
Sn4 Rb1 4.0273(7) 14_544 ?
Sn5 Sn4 2.8772(9) 2 ?
Sn5 Sn6 2.8923(9) 25 ?
Sn5 Sn5 2.9206(13) 24 ?
Sn5 Na51 3.23(3) 21 ?
Sn5 Na1 3.203(6) . ?
Sn5 Na5 3.33(3) 21 ?
Sn5 Na2 3.345(7) 2 ?
Sn5 Rb4 4.0212(17) 25 ?
Sn5 Rb3 4.033(3) . ?
Sn5 Rb1 4.2089(7) 14_544 ?
Sn6 Sn5 2.8923(9) 10_445 ?
Sn6 Sn5 2.8923(9) 25 ?
Sn6 Rb4 3.778(4) . ?
Sn6 Rb1 4.0035(7) 13_444 ?
Sn6 Rb1 4.0035(7) 14_544 ?
Sn7 Sn9 2.881(17) 9 ?
Sn7 Sn9 2.881(17) 7_455 ?
Sn7 Sn9 2.881(17) 8_445 ?
Sn7 Sn8 2.923(3) 9 ?
Sn7 Sn8 2.923(3) 8_445 ?
Sn7 Sn8 2.923(3) 7_455 ?
Sn7 Na1 3.344(9) 7_445 ?
Sn7 Na1 3.344(9) 9_455 ?
Sn7 Na1 3.344(10) 8 ?
Sn7 Na2 3.587(12) 8_445 ?
Sn7 Na2 3.587(12) 9 ?
Sn7 Na2 3.587(12) 7_455 ?
Sn8 Sn9 1.682(10) 2_545 ?
Sn8 Sn9 1.682(10) . ?
Sn8 Sn7 2.924(3) 13_544 ?
Sn8 Sn8 2.936(4) 3_655 ?
Sn8 Sn8 2.936(4) 2_545 ?
Sn8 Na51 3.15(2) 3_655 ?
Sn8 Na51 3.15(2) . ?
Sn8 Na1 3.230(9) 2_655 ?
Sn8 Na1 3.233(10) 20 ?
Sn8 Na5 3.61(2) 3_655 ?
Sn8 Na5 3.61(2) . ?
Sn8 Na4 3.714(6) 13_544 ?
Sn9 Sn8 1.682(10) 3_655 ?
Sn9 Na51 2.17(4) 3_655 ?
Sn9 Na5 2.60(3) 3_655 ?
Sn9 Sn7 2.881(17) 13_544 ?
Sn9 Sn9 2.89(4) 2_545 ?
Sn9 Sn9 2.89(4) 3_655 ?
Sn9 Na2 3.12(2) 3_655 ?
Sn9 Rb4 3.730(17) 13_544 ?
Sn9 Na4 3.730(17) 13_544 ?
Sn10 Sn10 1.670(3) 20 ?
Sn10 Sn10 1.670(3) 21 ?
Sn10 Na5 2.31(3) . ?
Sn10 Sn11 2.808(6) . ?
Sn10 Sn11 2.809(6) 19 ?
Sn10 Sn10 2.892(5) 3 ?
Sn10 Sn10 2.892(5) 2 ?
Sn10 Na51 2.89(2) . ?
Sn10 Na2 3.002(12) . ?
Sn10 Na5 3.31(2) 20 ?
Sn10 Na5 3.31(2) 21 ?
Sn10 Rb3 3.871(10) . ?
Sn11 Rb3 1.235(11) . ?
Sn11 Sn10 2.808(6) 3 ?
Sn11 Sn10 2.808(6) 2 ?
Sn11 Sn10 2.809(6) 20 ?
Sn11 Sn10 2.809(6) 21 ?
Sn11 Sn10 2.809(6) 19 ?
Sn11 Na5 3.42(2) 20 ?
Sn11 Na5 3.42(2) 21 ?
Sn11 Na5 3.42(2) 19 ?
Sn11 Na2 3.612(12) 3 ?
Rb1 Sn2 3.8602(7) 31_545 ?
Rb1 Sn2 3.8604(7) 7 ?
Rb1 Sn1 3.8842(8) 7 ?
Rb1 Sn1 3.8843(8) 31_545 ?
Rb1 Sn6 4.0036(7) 31_545 ?
Rb1 Sn6 4.0037(7) 33_545 ?
Rb1 Sn6 4.0038(7) 7 ?
Rb1 Sn6 4.0038(7) 9 ?
Rb1 Sn3 4.0118(7) 7 ?
Rb1 Sn3 4.0118(7) 31_545 ?
Rb1 Sn3 4.0119(7) 33_545 ?
Rb1 Sn3 4.0119(7) 9 ?
Rb2 Sn3 3.954(3) 8_445 ?
Rb2 Sn3 3.954(3) 9 ?
Rb2 Sn3 3.954(3) 7_455 ?
Rb2 Sn3 3.973(3) 33_445 ?
Rb2 Sn3 3.973(3) 32 ?
Rb2 Sn3 3.973(3) 31_545 ?
Rb2 Na1 4.605(10) 7_445 ?
Rb2 Na1 4.606(10) 9_455 ?
Rb2 Na1 4.606(10) 8 ?
Na1 Sn5 3.203(6) 22_665 ?
Na1 Sn8 3.229(9) 3_665 ?
Na1 Sn8 3.233(10) 21 ?
Na1 Sn7 3.344(9) 13_554 ?
Na1 Na2 3.473(8) 2 ?
Na1 Na2 3.473(8) 3_665 ?
Na1 Na51 3.691(12) 21 ?
Na1 Na51 3.691(12) 20_665 ?
Na1 Na5 3.989(12) 21 ?
Na1 Na5 3.989(12) 20_665 ?
Na1 Rb4 3.985(9) 25 ?
Na2 Sn9 3.12(2) 2_545 ?
Na2 Sn5 3.346(7) 3 ?
Na2 Sn5 3.346(7) 24 ?
Na2 Na1 3.473(8) 3 ?
Na2 Na1 3.473(8) 2_655 ?
Na2 Na5 3.559(14) 20 ?
Na2 Na5 3.559(14) 21 ?
Na2 Sn7 3.587(12) 13_544 ?
Na2 Rb3 3.807(12) . ?
Rb3 Sn4 3.763(7) 3 ?
Rb3 Sn4 3.763(7) 2 ?
Rb3 Na2 3.807(12) 3 ?
Rb3 Na2 3.807(12) 2 ?
Rb3 Sn10 3.870(10) 3 ?
Rb3 Sn10 3.870(10) 2 ?
Rb3 Sn10 3.872(10) 20 ?
Rb4 Na51 3.67(2) 8_445 ?
Rb4 Na51 3.67(2) 9 ?
Rb4 Na51 3.67(2) 7_455 ?
Rb4 Sn8 3.715(6) 9 ?
Rb4 Sn8 3.715(6) 8_445 ?
Rb4 Sn8 3.715(6) 7_455 ?
Rb4 Sn9 3.731(17) 9 ?
Rb4 Sn9 3.731(17) 7_455 ?
Rb4 Sn9 3.731(17) 8_445 ?
Rb4 Sn6 3.778(4) 3 ?
Rb4 Sn6 3.778(4) 2 ?
Na5 Na51 0.662(17) . ?
Na5 Sn9 2.60(3) 2_545 ?
Na5 Sn5 3.33(3) 5 ?
Na5 Sn5 3.33(3) 20 ?
Na5 Sn10 3.31(2) 20 ?
Na5 Sn10 3.31(2) 21 ?
Na5 Sn11 3.42(2) 19 ?
Na5 Na2 3.559(14) 20 ?
Na5 Na2 3.559(14) 21 ?
Na5 Sn8 3.61(2) 2_545 ?
Na51 Sn9 2.17(4) 2_545 ?
Na51 Sn8 3.15(2) 2_545 ?
Na51 Sn5 3.23(3) 5 ?
Na51 Sn5 3.23(3) 20 ?
Na51 Na4 3.67(2) 13_544 ?
Na51 Rb4 3.67(2) 13_544 ?
Na51 Na1 3.691(12) 21_545 ?
Na51 Na1 3.691(12) 20 ?
Na51 Na2 3.866(14) 20 ?
